data_1512971
loop_
_publ_author_name
'Diego Gonzalez-Flores'
'Siddappa A. Patil'
'Phillip A. Medina'
'Seth Dever'
'Chananate Uthaisar'
'Leslie W. Pineda'
'Mavis L. Montero'
'Joseph W. Ziller'
'Bradley D. Fahlman'

_publ_section_title
;
 Synthesis of hafnium(IV) beta-ketoiminates as potential precursors for
 the MOCVD of HfO2
;
_journal_name_full
;
Inorganica Chimica Acta
;
_journal_page_first 60
_journal_page_last 65
_journal_paper_doi 10.1016/j.ica.2012.10.002
_journal_volume 396
_journal_year 2013
_chemical_formula_sum 'C28 H40 Hf N4 O2'
_chemical_formula_weight 643.13
_space_group_IT_number 14
_symmetry_cell_setting monoclinic
_symmetry_space_group_name_Hall '-P 2ybc'
_symmetry_space_group_name_H-M 'P 1 21/c 1'
_atom_sites_solution_hydrogens difmap
_atom_sites_solution_primary direct
_atom_sites_solution_secondary difmap
_cell_angle_alpha 90.00
_cell_angle_beta 97.7347(4)
_cell_angle_gamma 90.00
_cell_formula_units_Z 4
_cell_length_a 18.1654(7)
_cell_length_b 9.0233(3)
_cell_length_c 17.0661(6)
_cell_measurement_reflns_used 9804
_cell_measurement_temperature 88(2)
_cell_measurement_theta_max 28.66
_cell_measurement_theta_min 2.26
_cell_volume 2771.89(17)
_computing_cell_refinement 'Bruker SAINT'
_computing_data_collection 'Bruker APEX2'
_computing_data_reduction 'Bruker SAINT'
_computing_molecular_graphics 'Bruker SHELXTL'
_computing_publication_material 'Bruker SHELXTL'
_computing_structure_refinement 'SHELXL-97 (Sheldrick, 2008)'
_computing_structure_solution 'SHELXS-97 (Sheldrick, 2008)'
_diffrn_ambient_temperature 88(2)
_diffrn_measured_fraction_theta_full 1.000
_diffrn_measured_fraction_theta_max 0.934
_diffrn_measurement_device_type 'Bruker APEX-II CCD'
_diffrn_measurement_method '\f and \w scans'
_diffrn_radiation_monochromator graphite
_diffrn_radiation_source 'fine-focus sealed tube'
_diffrn_radiation_type MoK\a
_diffrn_radiation_wavelength 0.71073
_diffrn_reflns_av_R_equivalents 0.0149
_diffrn_reflns_av_sigmaI/netI 0.0115
_diffrn_reflns_limit_h_max 24
_diffrn_reflns_limit_h_min -23
_diffrn_reflns_limit_k_max 12
_diffrn_reflns_limit_k_min -11
_diffrn_reflns_limit_l_max 22
_diffrn_reflns_limit_l_min -22
_diffrn_reflns_number 32445
_diffrn_reflns_theta_full 25.50
_diffrn_reflns_theta_max 28.91
_diffrn_reflns_theta_min 2.26
_exptl_absorpt_coefficient_mu 3.794
_exptl_absorpt_correction_T_max 0.6423
_exptl_absorpt_correction_T_min 0.2961
_exptl_absorpt_correction_type numerical
_exptl_absorpt_process_details 'Bruker SADABS'
_exptl_crystal_colour yellow
_exptl_crystal_density_diffrn 1.541
_exptl_crystal_density_method 'not measured'
_exptl_crystal_description prism
_exptl_crystal_F_000 1296
_exptl_crystal_size_max 0.42
_exptl_crystal_size_mid 0.23
_exptl_crystal_size_min 0.13
_refine_diff_density_max 0.669
_refine_diff_density_min -0.411
_refine_diff_density_rms 0.060
_refine_ls_extinction_method none
_refine_ls_goodness_of_fit_ref 1.034
_refine_ls_hydrogen_treatment refall
_refine_ls_matrix_type full
_refine_ls_number_parameters 476
_refine_ls_number_reflns 6832
_refine_ls_number_restraints 0
_refine_ls_restrained_S_all 1.034
_refine_ls_R_factor_all 0.0147
_refine_ls_R_factor_gt 0.0134
_refine_ls_shift/su_max 0.009
_refine_ls_shift/su_mean 0.000
_refine_ls_structure_factor_coef Fsqd
_refine_ls_weighting_details 'calc w=1/[\s^2^(Fo^2^)+(0.0182P)^2^+1.5445P] where P=(Fo^2^+2Fc^2^)/3'
_refine_ls_weighting_scheme calc
_refine_ls_wR_factor_gt 0.0334
_refine_ls_wR_factor_ref 0.0339
_reflns_number_gt 6485
_reflns_number_total 6832
_reflns_threshold_expression >2sigma(I)
_cod_data_source_file ICA-2013-396-60-65-2.cif
_cod_data_source_block cmu8
_cod_original_sg_symbol_H-M P2(1)/c
_cod_database_code 1512971

loop_
_symmetry_equiv_pos_as_xyz
'x, y, z'
'-x, y+1/2, -z+1/2'
'-x, -y, -z'
'x, -y-1/2, z-1/2'

loop_
_atom_site_label
_atom_site_type_symbol
_atom_site_fract_x
_atom_site_fract_y
_atom_site_fract_z
_atom_site_U_iso_or_equiv
_atom_site_adp_type
_atom_site_occupancy
_atom_site_symmetry_multiplicity
_atom_site_calc_flag
Hf1 Hf 0.736964(3) -0.100788(6) 0.763763(3) 0.01292(2) Uani 1 1 d
O1 O 0.70872(6) -0.12452(12) 0.64420(6) 0.0173(2) Uani 1 1 d
O2 O 0.77449(6) -0.02616(12) 0.87506(6) 0.0172(2) Uani 1 1 d
N1 N 0.80249(7) -0.28912(14) 0.77674(7) 0.0175(2) Uani 1 1 d
N2 N 0.63439(7) -0.17218(14) 0.78840(7) 0.0171(2) Uani 1 1 d
N3 N 0.83404(7) 0.02332(14) 0.71258(7) 0.0161(2) Uani 1 1 d
N4 N 0.68770(7) 0.14313(14) 0.76124(7) 0.0158(2) Uani 1 1 d
C1 C 0.82623(9) -0.36094(19) 0.85184(10) 0.0222(3) Uani 1 1 d
C2 C 0.83911(10) -0.35658(19) 0.71504(10) 0.0245(3) Uani 1 1 d
C3 C 0.58644(9) -0.27740(18) 0.74136(10) 0.0214(3) Uani 1 1 d
C4 C 0.59420(9) -0.10375(18) 0.84721(10) 0.0210(3) Uani 1 1 d
C5 C 0.68127(10) -0.1384(2) 0.50504(10) 0.0258(3) Uani 1 1 d
C6 C 0.73106(9) -0.08701(17) 0.57725(9) 0.0184(3) Uani 1 1 d
C7 C 0.79469(9) -0.00876(18) 0.57285(9) 0.0203(3) Uani 1 1 d
C8 C 0.84547(8) 0.04264(17) 0.63879(9) 0.0184(3) Uani 1 1 d
C9 C 0.91513(10) 0.1194(2) 0.61980(11) 0.0259(3) Uani 1 1 d
C10 C 0.88928(8) 0.07944(16) 0.77383(9) 0.0168(3) Uani 1 1 d
C11 C 0.94407(8) -0.01401(17) 0.81133(9) 0.0197(3) Uani 1 1 d
C12 C 0.99469(8) 0.03897(18) 0.87322(10) 0.0208(3) Uani 1 1 d
C13 C 0.99158(8) 0.18474(17) 0.90010(9) 0.0191(3) Uani 1 1 d
C14 C 0.93626(9) 0.27614(18) 0.86232(10) 0.0223(3) Uani 1 1 d
C15 C 0.88541(9) 0.22485(17) 0.79997(10) 0.0215(3) Uani 1 1 d
C16 C 1.04695(9) 0.2417(2) 0.96729(10) 0.0238(3) Uani 1 1 d
C17 C 0.81041(10) 0.0759(2) 1.00251(10) 0.0249(3) Uani 1 1 d
C18 C 0.76875(8) 0.08859(17) 0.92062(9) 0.0182(3) Uani 1 1 d
C19 C 0.72840(8) 0.21184(18) 0.89695(9) 0.0203(3) Uani 1 1 d
C20 C 0.68802(8) 0.23747(16) 0.81970(9) 0.0181(3) Uani 1 1 d
C21 C 0.64544(10) 0.38174(19) 0.81089(10) 0.0243(3) Uani 1 1 d
C22 C 0.64665(8) 0.18315(16) 0.68617(8) 0.0163(3) Uani 1 1 d
C23 C 0.58313(9) 0.10354(16) 0.65734(9) 0.0173(3) Uani 1 1 d
C24 C 0.54340(9) 0.13896(18) 0.58451(9) 0.0190(3) Uani 1 1 d
C25 C 0.56569(8) 0.25359(18) 0.53842(9) 0.0198(3) Uani 1 1 d
C26 C 0.62995(9) 0.33146(18) 0.56743(10) 0.0234(3) Uani 1 1 d
C27 C 0.67043(9) 0.29637(18) 0.64016(9) 0.0215(3) Uani 1 1 d
C28 C 0.52095(10) 0.2934(2) 0.46023(10) 0.0267(3) Uani 1 1 d
H1A H 0.8094(10) -0.467(2) 0.8507(11) 0.024(5) Uiso 1 1 d
H1B H 0.8067(12) -0.312(2) 0.8943(13) 0.033(5) Uiso 1 1 d
H1C H 0.8828(12) -0.360(2) 0.8655(12) 0.029(5) Uiso 1 1 d
H2A H 0.8290(11) -0.463(2) 0.7076(12) 0.031(5) Uiso 1 1 d
H2B H 0.8915(13) -0.348(2) 0.7266(13) 0.034(6) Uiso 1 1 d
H2C H 0.8256(11) -0.312(2) 0.6644(13) 0.030(5) Uiso 1 1 d
H3A H 0.5699(11) -0.355(2) 0.7741(12) 0.025(5) Uiso 1 1 d
H3B H 0.6122(11) -0.325(2) 0.7015(12) 0.027(5) Uiso 1 1 d
H3C H 0.5408(11) -0.231(2) 0.7118(11) 0.026(5) Uiso 1 1 d
H4A H 0.5750(11) -0.176(2) 0.8809(12) 0.029(5) Uiso 1 1 d
H4B H 0.5500(11) -0.049(2) 0.8233(12) 0.025(5) Uiso 1 1 d
H4C H 0.6267(11) -0.036(2) 0.8779(11) 0.023(5) Uiso 1 1 d
H5A H 0.6749(13) -0.241(3) 0.5072(14) 0.047(7) Uiso 1 1 d
H5B H 0.7023(13) -0.113(2) 0.4574(14) 0.036(6) Uiso 1 1 d
H5C H 0.6351(14) -0.091(2) 0.5040(14) 0.038(6) Uiso 1 1 d
H7A H 0.8060(11) 0.011(2) 0.5238(12) 0.028(5) Uiso 1 1 d
H9A H 0.9204(12) 0.213(3) 0.6417(13) 0.034(6) Uiso 1 1 d
H9B H 0.9153(13) 0.125(2) 0.5627(15) 0.040(6) Uiso 1 1 d
H9C H 0.9604(14) 0.068(3) 0.6437(14) 0.042(6) Uiso 1 1 d
H11A H 0.9467(12) -0.113(2) 0.7938(13) 0.034(6) Uiso 1 1 d
H12A H 1.0323(11) -0.025(2) 0.8976(11) 0.024(5) Uiso 1 1 d
H14A H 0.9323(12) 0.372(2) 0.8787(12) 0.027(5) Uiso 1 1 d
H15A H 0.8465(11) 0.287(2) 0.7744(11) 0.024(5) Uiso 1 1 d
H16A H 1.0315(12) 0.334(3) 0.9873(13) 0.032(5) Uiso 1 1 d
H16B H 1.0950(13) 0.261(3) 0.9500(13) 0.039(6) Uiso 1 1 d
H16C H 1.0573(12) 0.173(3) 1.0083(14) 0.039(6) Uiso 1 1 d
H17A H 0.7973(12) -0.014(3) 1.0257(13) 0.039(6) Uiso 1 1 d
H17B H 0.8003(12) 0.158(3) 1.0377(13) 0.037(6) Uiso 1 1 d
H17C H 0.8597(13) 0.076(2) 0.9979(13) 0.032(6) Uiso 1 1 d
H19A H 0.7253(11) 0.287(2) 0.9333(12) 0.027(5) Uiso 1 1 d
H21A H 0.6015(12) 0.373(2) 0.7721(13) 0.031(5) Uiso 1 1 d
H21B H 0.6755(13) 0.454(3) 0.7918(13) 0.040(6) Uiso 1 1 d
H21C H 0.6309(12) 0.408(2) 0.8619(14) 0.033(6) Uiso 1 1 d
H23A H 0.5669(10) 0.026(2) 0.6876(11) 0.021(5) Uiso 1 1 d
H24A H 0.4974(11) 0.0840(19) 0.5654(11) 0.017(5) Uiso 1 1 d
H26A H 0.6461(12) 0.412(2) 0.5355(13) 0.029(5) Uiso 1 1 d
H27A H 0.7135(12) 0.350(2) 0.6601(13) 0.033(5) Uiso 1 1 d
H28A H 0.4908(17) 0.373(3) 0.4648(18) 0.065(9) Uiso 1 1 d
H28B H 0.4864(14) 0.215(3) 0.4396(14) 0.047(7) Uiso 1 1 d
H28C H 0.5517(15) 0.312(3) 0.4216(17) 0.062(8) Uiso 1 1 d

loop_
_atom_site_aniso_label
_atom_site_aniso_U_11
_atom_site_aniso_U_22
_atom_site_aniso_U_33
_atom_site_aniso_U_23
_atom_site_aniso_U_13
_atom_site_aniso_U_12
Hf1 0.01223(3) 0.01479(3) 0.01154(3) 0.00053(2) 0.00089(2) 0.00087(2)
O1 0.0170(5) 0.0213(5) 0.0135(5) 0.0004(4) 0.0014(4) 0.0003(4)
O2 0.0165(5) 0.0195(5) 0.0153(5) -0.0006(4) 0.0003(4) 0.0016(4)
N1 0.0182(6) 0.0182(6) 0.0162(6) 0.0011(5) 0.0025(5) 0.0020(5)
N2 0.0155(6) 0.0188(6) 0.0170(6) 0.0007(5) 0.0026(4) 0.0002(5)
N3 0.0142(6) 0.0167(6) 0.0167(6) 0.0014(5) 0.0003(4) 0.0004(5)
N4 0.0136(6) 0.0190(6) 0.0144(6) 0.0008(5) 0.0003(4) 0.0012(5)
C1 0.0240(8) 0.0211(7) 0.0212(8) 0.0032(6) 0.0023(6) 0.0047(6)
C2 0.0307(9) 0.0219(8) 0.0217(8) -0.0006(6) 0.0061(7) 0.0082(7)
C3 0.0193(7) 0.0193(7) 0.0253(8) 0.0000(6) 0.0022(6) -0.0020(6)
C4 0.0169(7) 0.0273(8) 0.0193(7) 0.0006(6) 0.0042(6) -0.0008(6)
C5 0.0224(8) 0.0393(10) 0.0151(7) -0.0023(7) 0.0003(6) 0.0002(7)
C6 0.0191(7) 0.0220(7) 0.0141(7) 0.0005(5) 0.0016(5) 0.0063(6)
C7 0.0209(7) 0.0256(8) 0.0148(7) 0.0034(6) 0.0041(5) 0.0039(6)
C8 0.0169(7) 0.0181(7) 0.0208(7) 0.0043(6) 0.0047(5) 0.0029(5)
C9 0.0207(8) 0.0325(9) 0.0253(8) 0.0056(7) 0.0063(6) -0.0045(7)
C10 0.0135(6) 0.0185(7) 0.0182(7) 0.0015(5) 0.0019(5) -0.0019(5)
C11 0.0174(7) 0.0172(7) 0.0240(7) -0.0003(6) 0.0006(6) 0.0011(6)
C12 0.0153(7) 0.0205(7) 0.0256(8) 0.0022(6) -0.0007(6) 0.0013(6)
C13 0.0151(6) 0.0221(7) 0.0202(7) 0.0000(6) 0.0025(5) -0.0028(6)
C14 0.0208(7) 0.0170(7) 0.0285(8) -0.0029(6) 0.0015(6) 0.0000(6)
C15 0.0186(7) 0.0182(7) 0.0267(8) 0.0015(6) -0.0011(6) 0.0023(6)
C16 0.0202(8) 0.0270(8) 0.0234(8) -0.0022(7) -0.0001(6) -0.0030(6)
C17 0.0241(8) 0.0316(9) 0.0171(7) -0.0030(7) -0.0040(6) 0.0051(7)
C18 0.0156(7) 0.0239(8) 0.0146(7) -0.0025(5) -0.0002(5) -0.0007(5)
C19 0.0200(7) 0.0226(7) 0.0175(7) -0.0056(6) -0.0004(5) 0.0021(6)
C20 0.0161(6) 0.0179(7) 0.0200(7) -0.0008(6) 0.0012(5) 0.0011(5)
C21 0.0265(8) 0.0215(8) 0.0232(8) -0.0033(6) -0.0027(7) 0.0068(6)
C22 0.0155(6) 0.0180(7) 0.0152(6) 0.0003(5) 0.0009(5) 0.0038(5)
C23 0.0174(7) 0.0164(7) 0.0179(7) 0.0015(5) 0.0019(6) 0.0012(5)
C24 0.0169(7) 0.0199(7) 0.0196(7) -0.0005(6) 0.0002(6) 0.0021(6)
C25 0.0192(7) 0.0245(7) 0.0155(7) 0.0018(6) 0.0011(5) 0.0041(6)
C26 0.0230(8) 0.0257(8) 0.0214(7) 0.0080(6) 0.0028(6) -0.0015(6)
C27 0.0179(7) 0.0242(8) 0.0217(7) 0.0032(6) 0.0003(6) -0.0028(6)
C28 0.0270(8) 0.0326(9) 0.0189(7) 0.0063(7) -0.0024(6) 0.0008(7)

loop_
_atom_type_symbol
_atom_type_description
_atom_type_scat_dispersion_real
_atom_type_scat_dispersion_imag
_atom_type_scat_source
C C 0.0033 0.0016 'International Tables Vol C Tables 4.2.6.8 and 6.1.1.4'
H H 0.0000 0.0000 'International Tables Vol C Tables 4.2.6.8 and 6.1.1.4'
N N 0.0061 0.0033 'International Tables Vol C Tables 4.2.6.8 and 6.1.1.4'
O O 0.0106 0.0060 'International Tables Vol C Tables 4.2.6.8 and 6.1.1.4'
Hf Hf -0.5830 6.1852 'International Tables Vol C Tables 4.2.6.8 and 6.1.1.4'

loop_
_geom_angle_atom_site_label_1
_geom_angle_atom_site_label_2
_geom_angle_atom_site_label_3
_geom_angle
O2 Hf1 O1 165.53(4)
O2 Hf1 N2 96.35(4)
O1 Hf1 N2 93.34(5)
O2 Hf1 N1 93.21(4)
O1 Hf1 N1 94.83(5)
N2 Hf1 N1 104.09(5)
O2 Hf1 N3 90.88(4)
O1 Hf1 N3 77.27(4)
N2 Hf1 N3 164.65(5)
N1 Hf1 N3 88.94(5)
O2 Hf1 N4 77.83(4)
O1 Hf1 N4 92.04(4)
N2 Hf1 N4 86.83(5)
N1 Hf1 N4 166.70(5)
N3 Hf1 N4 81.47(4)
C6 O1 Hf1 141.11(10)
C18 O2 Hf1 140.38(10)
C1 N1 C2 110.06(13)
C1 N1 Hf1 124.08(10)
C2 N1 Hf1 125.41(10)
C3 N2 C4 109.79(12)
C3 N2 Hf1 125.47(10)
C4 N2 Hf1 123.88(10)
C8 N3 C10 117.65(12)
C8 N3 Hf1 129.87(10)
C10 N3 Hf1 112.43(9)
C20 N4 C22 117.60(13)
C20 N4 Hf1 128.69(10)
C22 N4 Hf1 113.44(9)
O1 C6 C7 123.13(14)
O1 C6 C5 114.46(14)
C7 C6 C5 122.41(14)
C6 C7 C8 125.77(14)
N3 C8 C7 122.77(14)
N3 C8 C9 120.62(14)
C7 C8 C9 116.60(14)
C15 C10 C11 119.18(14)
C15 C10 N3 120.29(13)
C11 C10 N3 120.38(13)
C12 C11 C10 120.02(15)
C11 C12 C13 121.47(14)
C14 C13 C12 117.72(14)
C14 C13 C16 121.11(15)
C12 C13 C16 121.17(14)
C13 C14 C15 121.45(15)
C10 C15 C14 120.15(14)
O2 C18 C19 123.56(14)
O2 C18 C17 115.01(13)
C19 C18 C17 121.43(14)
C18 C19 C20 126.18(14)
N4 C20 C19 122.86(14)
N4 C20 C21 122.27(14)
C19 C20 C21 114.87(13)
C23 C22 C27 119.00(13)
C23 C22 N4 119.40(13)
C27 C22 N4 121.56(13)
C24 C23 C22 120.28(14)
C23 C24 C25 121.42(14)
C24 C25 C26 117.82(14)
C24 C25 C28 120.89(15)
C26 C25 C28 121.28(15)
C27 C26 C25 121.24(15)
C26 C27 C22 120.21(14)

loop_
_geom_bond_atom_site_label_1
_geom_bond_atom_site_label_2
_geom_bond_distance
Hf1 O2 2.0438(10)
Hf1 O1 2.0472(10)
Hf1 N2 2.0674(12)
Hf1 N1 2.0695(12)
Hf1 N3 2.3540(12)
Hf1 N4 2.3741(13)
O1 C6 1.3075(18)
O2 C18 1.3073(18)
N1 C1 1.449(2)
N1 C2 1.453(2)
N2 C3 1.4548(19)
N2 C4 1.456(2)
N3 C8 1.3152(19)
N3 C10 1.4399(19)
N4 C20 1.3109(19)
N4 C22 1.4389(18)
C5 C6 1.501(2)
C6 C7 1.365(2)
C7 C8 1.433(2)
C8 C9 1.516(2)
C10 C15 1.391(2)
C10 C11 1.393(2)
C11 C12 1.389(2)
C12 C13 1.397(2)
C13 C14 1.390(2)
C13 C16 1.510(2)
C14 C15 1.391(2)
C17 C18 1.501(2)
C18 C19 1.363(2)
C19 C20 1.439(2)
C20 C21 1.511(2)
C22 C23 1.392(2)
C22 C27 1.392(2)
C23 C24 1.388(2)
C24 C25 1.392(2)
C25 C26 1.395(2)
C25 C28 1.509(2)
C26 C27 1.391(2)

loop_
_geom_torsion_atom_site_label_1
_geom_torsion_atom_site_label_2
_geom_torsion_atom_site_label_3
_geom_torsion_atom_site_label_4
_geom_torsion
O2 Hf1 O1 C6 33.6(3)
N2 Hf1 O1 C6 165.63(16)
N1 Hf1 O1 C6 -89.90(16)
N3 Hf1 O1 C6 -2.09(15)
N4 Hf1 O1 C6 78.69(16)
O1 Hf1 O2 C18 51.3(2)
N2 Hf1 O2 C18 -80.41(15)
N1 Hf1 O2 C18 175.01(15)
N3 Hf1 O2 C18 86.03(15)
N4 Hf1 O2 C18 4.95(15)
O2 Hf1 N1 C1 28.28(12)
O1 Hf1 N1 C1 -163.77(12)
N2 Hf1 N1 C1 -69.10(13)
N3 Hf1 N1 C1 119.10(12)
N4 Hf1 N1 C1 75.4(2)
O2 Hf1 N1 C2 -143.16(13)
O1 Hf1 N1 C2 24.79(13)
N2 Hf1 N1 C2 119.47(13)
N3 Hf1 N1 C2 -52.34(13)
N4 Hf1 N1 C2 -96.0(2)
O2 Hf1 N2 C3 -160.63(12)
O1 Hf1 N2 C3 30.13(12)
N1 Hf1 N2 C3 -65.70(12)
N3 Hf1 N2 C3 81.7(2)
N4 Hf1 N2 C3 122.00(12)
O2 Hf1 N2 C4 31.07(12)
O1 Hf1 N2 C4 -138.16(12)
N1 Hf1 N2 C4 126.01(12)
N3 Hf1 N2 C4 -86.6(2)
N4 Hf1 N2 C4 -46.30(12)
O2 Hf1 N3 C8 -172.28(13)
O1 Hf1 N3 C8 -0.66(12)
N2 Hf1 N3 C8 -54.0(2)
N1 Hf1 N3 C8 94.53(13)
N4 Hf1 N3 C8 -94.72(13)
O2 Hf1 N3 C10 10.43(10)
O1 Hf1 N3 C10 -177.95(10)
N2 Hf1 N3 C10 128.72(17)
N1 Hf1 N3 C10 -82.76(10)
N4 Hf1 N3 C10 87.99(10)
O2 Hf1 N4 C20 -7.64(12)
O1 Hf1 N4 C20 -177.21(13)
N2 Hf1 N4 C20 89.56(13)
N1 Hf1 N4 C20 -56.1(3)
N3 Hf1 N4 C20 -100.40(13)
O2 Hf1 N4 C22 178.56(10)
O1 Hf1 N4 C22 9.00(10)
N2 Hf1 N4 C22 -84.24(10)
N1 Hf1 N4 C22 130.10(18)
N3 Hf1 N4 C22 85.80(10)
Hf1 O1 C6 C7 2.6(3)
Hf1 O1 C6 C5 -177.95(12)
O1 C6 C7 C8 0.1(3)
C5 C6 C7 C8 -179.22(16)
C10 N3 C8 C7 179.75(14)
Hf1 N3 C8 C7 2.6(2)
C10 N3 C8 C9 0.9(2)
Hf1 N3 C8 C9 -176.28(11)
C6 C7 C8 N3 -2.5(3)
C6 C7 C8 C9 176.36(15)
C8 N3 C10 C15 87.70(18)
Hf1 N3 C10 C15 -94.65(14)
C8 N3 C10 C11 -96.80(17)
Hf1 N3 C10 C11 80.85(15)
C15 C10 C11 C12 -1.0(2)
N3 C10 C11 C12 -176.53(14)
C10 C11 C12 C13 0.9(2)
C11 C12 C13 C14 -0.5(2)
C11 C12 C13 C16 -179.83(15)
C12 C13 C14 C15 0.2(2)
C16 C13 C14 C15 179.48(15)
C11 C10 C15 C14 0.6(2)
N3 C10 C15 C14 176.19(14)
C13 C14 C15 C10 -0.2(2)
Hf1 O2 C18 C19 -1.9(3)
Hf1 O2 C18 C17 178.15(11)
O2 C18 C19 C20 -1.6(3)
C17 C18 C19 C20 178.33(16)
C22 N4 C20 C19 -178.48(14)
Hf1 N4 C20 C19 7.9(2)
C22 N4 C20 C21 1.8(2)
Hf1 N4 C20 C21 -171.76(11)
C18 C19 C20 N4 -2.2(3)
C18 C19 C20 C21 177.57(16)
C20 N4 C22 C23 -112.49(16)
Hf1 N4 C22 C23 62.04(15)
C20 N4 C22 C27 69.88(19)
Hf1 N4 C22 C27 -115.58(13)
C27 C22 C23 C24 -1.3(2)
N4 C22 C23 C24 -179.02(13)
C22 C23 C24 C25 0.2(2)
C23 C24 C25 C26 0.6(2)
C23 C24 C25 C28 -178.50(15)
C24 C25 C26 C27 -0.2(2)
C28 C25 C26 C27 178.86(16)
C25 C26 C27 C22 -0.9(3)
C23 C22 C27 C26 1.7(2)
N4 C22 C27 C26 179.32(14)
